data_7220621
loop_
_publ_author_name
'Zhao, Lun'
'Guo, Huadong'
'Tang, Dong'
'Zhang, Min'

_publ_section_title
;
 Syntheses, characterization and properties of nine novel Zn(ii)
 coordination polymers based on 4,4&#x2032;-(phenylazanediyl)dibenzoic
 acid and various N-donor ligands
;
_journal_issue 29
_journal_name_full CrystEngComm
_journal_page_first 5451
_journal_paper_doi 10.1039/C5CE00710K
_journal_volume 17
_journal_year 2015
_chemical_formula_sum 'C76 H54 N10 O9 Zn2'
_chemical_formula_weight 1382.03
_chemical_name_systematic
;
 ?
;
_space_group_IT_number 14
_symmetry_cell_setting monoclinic
_symmetry_space_group_name_Hall '-P 2yn'
_symmetry_space_group_name_H-M 'P 1 21/n 1'
_atom_sites_solution_hydrogens geom
_atom_sites_solution_primary direct
_atom_sites_solution_secondary difmap
_audit_creation_method SHELXL-97
_audit_update_record
;
2015-04-08 deposited with the CCDC.
2015-06-02 downloaded from the CCDC.
;
_cell_angle_alpha 90.00
_cell_angle_beta 107.9530(10)
_cell_angle_gamma 90.00
_cell_formula_units_Z 4
_cell_length_a 9.3089(6)
_cell_length_b 50.079(3)
_cell_length_c 14.5655(9)
_cell_measurement_temperature 293(2)
_cell_measurement_theta_max 28.28
_cell_measurement_theta_min 0.92
_cell_volume 6459.5(7)
_computing_structure_refinement 'SHELXL-97 (Sheldrick, 1997)'
_computing_structure_solution 'SHELXS-97 (Sheldrick, 1990)'
_diffrn_ambient_temperature 293(2)
_diffrn_measured_fraction_theta_full 0.971
_diffrn_measured_fraction_theta_max 0.971
_diffrn_measurement_device_type 'Bruker APEX2 CCD'
_diffrn_radiation_monochromator graphite
_diffrn_radiation_source 'fine-focus sealed tube'
_diffrn_radiation_type MoK\a
_diffrn_radiation_wavelength 0.71073
_diffrn_reflns_av_R_equivalents 0.0559
_diffrn_reflns_av_sigmaI/netI 0.1063
_diffrn_reflns_limit_h_max 12
_diffrn_reflns_limit_h_min -12
_diffrn_reflns_limit_k_max 38
_diffrn_reflns_limit_k_min -66
_diffrn_reflns_limit_l_max 19
_diffrn_reflns_limit_l_min -19
_diffrn_reflns_number 39615
_diffrn_reflns_theta_full 28.28
_diffrn_reflns_theta_max 28.28
_diffrn_reflns_theta_min 0.81
_exptl_absorpt_coefficient_mu 0.812
_exptl_absorpt_correction_T_max 0.8850
_exptl_absorpt_correction_T_min 0.8850
_exptl_absorpt_correction_type multi-scan
_exptl_absorpt_process_details sadabs
_exptl_crystal_colour colorless
_exptl_crystal_density_diffrn 1.421
_exptl_crystal_density_method 'not measured'
_exptl_crystal_description block
_exptl_crystal_F_000 2848
_exptl_crystal_size_max 0.20
_exptl_crystal_size_mid 0.20
_exptl_crystal_size_min 0.20
_refine_diff_density_max 0.377
_refine_diff_density_min -0.556
_refine_diff_density_rms 0.093
_refine_ls_extinction_method none
_refine_ls_goodness_of_fit_ref 1.038
_refine_ls_hydrogen_treatment mixed
_refine_ls_matrix_type full
_refine_ls_number_parameters 869
_refine_ls_number_reflns 15572
_refine_ls_number_restraints 0
_refine_ls_restrained_S_all 1.038
_refine_ls_R_factor_all 0.1526
_refine_ls_R_factor_gt 0.0610
_refine_ls_shift/su_max 0.001
_refine_ls_shift/su_mean 0.000
_refine_ls_structure_factor_coef Fsqd
_refine_ls_weighting_details 'calc w=1/[\s^2^(Fo^2^)+(0.0817P)^2^+0.0000P] where P=(Fo^2^+2Fc^2^)/3'
_refine_ls_weighting_scheme calc
_refine_ls_wR_factor_gt 0.1374
_refine_ls_wR_factor_ref 0.1802
_reflns_number_gt 7850
_reflns_number_total 15572
_reflns_threshold_expression >2sigma(I)
_cod_data_source_file c5ce00710k2.cif
_cod_data_source_block 126
_cod_depositor_comments
;
The following automatic conversions were performed:

'_symmetry_cell_setting' value 'Monoclinic' changed to 'monoclinic'
according to
/usr/data/users/saulius/crontab/automatic-downloads/rss-feeds/RSC/lib/dictionaries/cif_core.dic
dictionary named 'cif_core.dic' version 2.4.2 from 2011-04-26.

Automatic conversion script
Id: cif_fix_values 3271 2015-04-21 07:52:19Z andrius 

 Adding full bibliography for 7220620--7220628.cif.
;
_cod_original_sg_symbol_H-M 'P2(1)/n  '
_cod_original_formula_sum 'C76 H54 N10 O9 Zn Zn'
_cod_database_code 7220621

loop_
_symmetry_equiv_pos_as_xyz
'x, y, z'
'-x+1/2, y+1/2, -z+1/2'
'-x, -y, -z'
'x-1/2, -y-1/2, z-1/2'

loop_
_atom_site_label
_atom_site_type_symbol
_atom_site_fract_x
_atom_site_fract_y
_atom_site_fract_z
_atom_site_U_iso_or_equiv
_atom_site_adp_type
_atom_site_occupancy
_atom_site_symmetry_multiplicity
_atom_site_calc_flag
_atom_site_refinement_flags
_atom_site_disorder_assembly
_atom_site_disorder_group
Zn2 Zn -0.50553(6) 0.352565(10) 0.17268(3) 0.04051(15) Uani 1 1 d . . 1
Zn1 Zn 0.33689(5) 0.064435(11) 0.51468(3) 0.04243(16) Uani 1 1 d . . 1
O3 O -0.4731(4) 0.35957(6) 0.0001(2) 0.0509(8) Uani 1 1 d . . 1
N2 N -0.5270(4) 0.43143(7) 0.2469(2) 0.0390(8) Uani 1 1 d . . 1
O4 O -0.6193(3) 0.33359(6) 0.05590(19) 0.0464(7) Uani 1 1 d . . 1
O7 O 1.1273(3) 0.07212(7) 1.4379(2) 0.0582(9) Uani 1 1 d . . 1
O5 O 0.3538(3) 0.06351(7) 0.64859(19) 0.0553(9) Uani 1 1 d . . 1
N8 N 0.5326(4) 0.10059(8) 1.0889(2) 0.0503(10) Uani 1 1 d . . 1
N5 N -0.0974(4) 0.31352(7) 0.2270(2) 0.0428(9) Uani 1 1 d . . 1
O6 O 0.6018(4) 0.06712(8) 0.6788(2) 0.0739(11) Uani 1 1 d . . 1
O2 O -0.5909(4) 0.34494(7) -0.7216(2) 0.0638(10) Uani 1 1 d . . 1
N1 N -0.8154(4) 0.29585(8) -0.3840(2) 0.0545(11) Uani 1 1 d . . 1
O1 O -0.5084(4) 0.30322(7) -0.7188(2) 0.0717(10) Uani 1 1 d . . 1
C17 C -0.7577(4) 0.31218(9) -0.1291(3) 0.0400(10) Uani 1 1 d . . 1
H17 H -0.8014 0.3083 -0.0812 0.048 Uiso 1 1 calc R . 1
N9 N 0.4439(4) 0.03818(8) 0.4548(3) 0.0516(10) Uani 1 1 d . . 1
N4 N -0.2850(4) 0.34202(8) 0.2048(2) 0.0461(9) Uani 1 1 d . . 1
C38 C 0.1323(5) 0.24037(9) 0.2989(3) 0.0407(10) Uani 1 1 d . . 1
N3 N -0.5220(4) 0.39244(7) 0.1800(2) 0.0411(8) Uani 1 1 d . . 1
C21 C -0.5332(5) 0.40489(9) 0.2566(3) 0.0458(11) Uani 1 1 d . . 1
H21 H -0.5440 0.3964 0.3109 0.055 Uiso 1 1 calc R . 1
C72 C 0.7067(5) 0.06381(10) 1.1561(3) 0.0539(13) Uani 1 1 d . . 1
H72 H 0.6561 0.0533 1.1035 0.065 Uiso 1 1 calc R . 1
N10 N 0.5098(4) 0.02031(8) 0.3363(3) 0.0562(10) Uani 1 1 d . . 1
C14 C -0.7554(4) 0.30648(8) -0.2929(3) 0.0379(10) Uani 1 1 d . . 1
C19 C -0.6321(4) 0.32874(8) -0.1076(3) 0.0377(10) Uani 1 1 d . . 1
C20 C -0.5679(5) 0.34172(9) -0.0114(3) 0.0388(10) Uani 1 1 d . . 1
C69 C 0.4017(5) 0.10826(10) 1.1128(3) 0.0535(13) Uani 1 1 d . . 1
C33 C -0.0198(4) 0.28856(9) 0.2479(3) 0.0403(10) Uani 1 1 d . . 1
C73 C 0.8601(5) 0.09417(10) 1.3119(3) 0.0474(12) Uani 1 1 d . . 1
H73 H 0.9126 0.1047 1.3642 0.057 Uiso 1 1 calc R . 1
C15 C -0.8191(5) 0.30134(9) -0.2194(3) 0.0427(11) Uani 1 1 d . . 1
H15 H -0.9040 0.2905 -0.2318 0.051 Uiso 1 1 calc R . 1
N6 N 0.4124(4) 0.14077(8) 0.4306(3) 0.0546(10) Uani 1 1 d . . 1
C24 C -0.5248(4) 0.45118(9) 0.3189(3) 0.0404(10) Uani 1 1 d . . 1
C1 C -0.5736(5) 0.32116(11) -0.6891(3) 0.0512(12) Uani 1 1 d . . 1
C75 C 0.9056(5) 0.06835(9) 1.3053(3) 0.0429(11) Uani 1 1 d . . 1
C18 C -0.5676(5) 0.33336(9) -0.1801(3) 0.0412(10) Uani 1 1 d . . 1
H18 H -0.4828 0.3443 -0.1675 0.049 Uiso 1 1 calc R . 1
C39 C 0.2173(5) 0.21546(9) 0.3337(3) 0.0426(10) Uani 1 1 d . . 1
C56 C 0.3963(6) 0.03016(10) 0.3649(3) 0.0566(13) Uani 1 1 d . . 1
H56 H 0.2965 0.0312 0.3257 0.068 Uiso 1 1 calc R . 1
N7 N 0.4169(4) 0.09968(8) 0.4827(3) 0.0502(10) Uani 1 1 d . . 1
C32 C -0.0430(5) 0.33829(10) 0.2138(3) 0.0504(12) Uani 1 1 d . . 1
H32 H 0.0546 0.3423 0.2139 0.060 Uiso 1 1 calc R . 1
C5 C -0.7736(5) 0.32815(10) -0.4999(3) 0.0506(12) Uani 1 1 d . . 1
H5 H -0.8261 0.3410 -0.4771 0.061 Uiso 1 1 calc R . 1
C3 C -0.7145(5) 0.33436(10) -0.5731(3) 0.0493(12) Uani 1 1 d . . 1
H3 H -0.7275 0.3514 -0.5995 0.059 Uiso 1 1 calc R . 1
C7 C -0.7552(5) 0.30302(10) -0.4604(3) 0.0467(12) Uani 1 1 d . . 1
C16 C -0.6258(5) 0.32227(9) -0.2700(3) 0.0426(11) Uani 1 1 d . . 1
H16 H -0.5780 0.3253 -0.3165 0.051 Uiso 1 1 calc R . 1
C2 C -0.6358(5) 0.31537(9) -0.6078(3) 0.0424(11) Uani 1 1 d . . 1
C61 C 0.6424(5) 0.09463(12) 0.9595(3) 0.0625(15) Uani 1 1 d . . 1
H61 H 0.7341 0.1008 1.0003 0.075 Uiso 1 1 calc R . 1
C35 C 0.0965(4) 0.28225(9) 0.2120(3) 0.0455(11) Uani 1 1 d . . 1
H35 H 0.1238 0.2939 0.1706 0.055 Uiso 1 1 calc R . 1
C63 C 0.5190(4) 0.09348(9) 0.9929(3) 0.0438(11) Uani 1 1 d . . 1
C70 C 0.6593(4) 0.08962(9) 1.1624(3) 0.0423(11) Uani 1 1 d . . 1
C25 C -0.5072(5) 0.44361(9) 0.4121(3) 0.0530(12) Uani 1 1 d . . 1
H25 H -0.5003 0.4256 0.4282 0.064 Uiso 1 1 calc R . 1
C44 C 0.3543(5) 0.16699(9) 0.3983(3) 0.0464(11) Uani 1 1 d . . 1
C60 C 0.3735(5) 0.07702(9) 0.8365(3) 0.0448(11) Uani 1 1 d . . 1
H60 H 0.2811 0.0715 0.7947 0.054 Uiso 1 1 calc R . 1
C74 C 0.8287(5) 0.05350(10) 1.2272(3) 0.0523(12) Uani 1 1 d . . 1
H74 H 0.8591 0.0360 1.2217 0.063 Uiso 1 1 calc R . 1
C6 C -0.6779(5) 0.28388(10) -0.4938(3) 0.0508(12) Uani 1 1 d . . 1
H6 H -0.6651 0.2669 -0.4669 0.061 Uiso 1 1 calc R . 1
C42 C 0.2727(5) 0.19952(10) 0.2745(3) 0.0518(12) Uani 1 1 d . . 1
H42 H 0.2641 0.2053 0.2123 0.062 Uiso 1 1 calc R . 1
C48 C 0.4981(5) 0.00233(10) 0.0508(3) 0.0520(12) Uani 1 1 d . . 1
C76 C 1.0423(5) 0.05623(11) 1.3795(3) 0.0521(12) Uani 1 1 d . . 1
C43 C 0.3403(5) 0.17519(10) 0.3061(3) 0.0531(12) Uani 1 1 d . . 1
H43 H 0.3758 0.1645 0.2654 0.064 Uiso 1 1 calc R . 1
C58 C 0.4976(5) 0.07751(9) 0.8043(3) 0.0435(11) Uani 1 1 d . . 1
C37 C 0.1726(5) 0.25820(9) 0.2382(3) 0.0465(11) Uani 1 1 d . . 1
H37 H 0.2519 0.2540 0.2146 0.056 Uiso 1 1 calc R . 1
O8 O 1.0647(4) 0.03187(8) 1.3767(3) 0.0905(13) Uani 1 1 d . . 1
C13 C -0.9504(5) 0.28027(9) -0.4113(3) 0.0431(11) Uani 1 1 d . . 1
C29 C -0.5073(5) 0.48967(9) 0.4619(3) 0.0462(11) Uani 1 1 d . . 1
C62 C 0.3824(4) 0.08448(9) 0.9290(3) 0.0450(11) Uani 1 1 d . . 1
H62 H 0.2970 0.0835 0.9491 0.054 Uiso 1 1 calc R . 1
C22 C -0.5090(5) 0.41196(9) 0.1172(3) 0.0467(11) Uani 1 1 d . . 1
H22 H -0.4993 0.4090 0.0564 0.056 Uiso 1 1 calc R . 1
C34 C -0.0643(5) 0.27061(10) 0.3066(3) 0.0508(12) Uani 1 1 d . . 1
H34 H -0.1448 0.2747 0.3292 0.061 Uiso 1 1 calc R . 1
C71 C 0.7364(5) 0.10484(10) 1.2417(3) 0.0513(12) Uani 1 1 d . . 1
H71 H 0.7054 0.1222 1.2479 0.062 Uiso 1 1 calc R . 1
C59 C 0.6326(5) 0.08675(12) 0.8670(3) 0.0651(15) Uani 1 1 d . . 1
H59 H 0.7176 0.0877 0.8464 0.078 Uiso 1 1 calc R . 1
C40 C 0.2369(5) 0.20699(10) 0.4273(3) 0.0553(13) Uani 1 1 d . . 1
H40 H 0.2050 0.2178 0.4691 0.066 Uiso 1 1 calc R . 1
C28 C -0.4997(5) 0.46263(9) 0.4828(3) 0.0545(12) Uani 1 1 d . . 1
H28 H -0.4893 0.4571 0.5455 0.065 Uiso 1 1 calc R . 1
C23 C -0.5125(5) 0.43620(9) 0.1571(3) 0.0505(12) Uani 1 1 d . . 1
H23 H -0.5063 0.4527 0.1295 0.061 Uiso 1 1 calc R . 1
C4 C -0.6191(5) 0.29001(10) -0.5677(3) 0.0481(11) Uani 1 1 d . . 1
H4 H -0.5678 0.2770 -0.5908 0.058 Uiso 1 1 calc R . 1
C53 C 0.5014(6) 0.01301(10) 0.2395(3) 0.0538(12) Uani 1 1 d . . 1
C49 C 0.6046(7) -0.00892(10) 0.1300(4) 0.0707(16) Uani 1 1 d . . 1
H49 H 0.6784 -0.0200 0.1198 0.085 Uiso 1 1 calc R . 1
C45 C 0.3369(5) 0.12129(9) 0.4579(3) 0.0461(11) Uani 1 1 d . . 1
H45 H 0.2381 0.1230 0.4592 0.055 Uiso 1 1 calc R . 1
C36 C 0.0099(5) 0.24691(9) 0.3310(3) 0.0478(11) Uani 1 1 d . . 1
H36 H -0.0214 0.2349 0.3697 0.057 Uiso 1 1 calc R . 1
C26 C -0.5358(6) 0.47772(10) 0.2952(4) 0.0662(15) Uani 1 1 d . . 1
H26 H -0.5494 0.4830 0.2319 0.079 Uiso 1 1 calc R . 1
C12 C -0.9467(6) 0.25381(11) -0.3908(3) 0.0584(13) Uani 1 1 d . . 1
H12 H -0.8566 0.2458 -0.3554 0.070 Uiso 1 1 calc R . 1
C50 C 0.3920(5) 0.01907(12) 0.0701(4) 0.0692(16) Uani 1 1 d . . 1
H50 H 0.3175 0.0267 0.0188 0.083 Uiso 1 1 calc R . 1
C68 C 0.3023(6) 0.12727(11) 1.0564(4) 0.0741(17) Uani 1 1 d . . 1
H68 H 0.3261 0.1357 1.0060 0.089 Uiso 1 1 calc R . 1
C11 C -1.0830(6) 0.29195(11) -0.4613(4) 0.0652(14) Uani 1 1 d . . 1
H11 H -1.0860 0.3101 -0.4745 0.078 Uiso 1 1 calc R . 1
C41 C 0.3032(5) 0.18267(10) 0.4594(3) 0.0574(13) Uani 1 1 d . . 1
H41 H 0.3134 0.1769 0.5218 0.069 Uiso 1 1 calc R . 1
C30 C -0.2431(5) 0.31711(10) 0.2209(3) 0.0492(11) Uani 1 1 d . . 1
H30 H -0.3068 0.3034 0.2274 0.059 Uiso 1 1 calc R . 1
C31 C -0.1580(5) 0.35547(10) 0.2008(3) 0.0513(12) Uani 1 1 d . . 1
H31 H -0.1528 0.3737 0.1906 0.062 Uiso 1 1 calc R . 1
C55 C 0.5964(6) 0.03305(11) 0.4858(4) 0.0675(15) Uani 1 1 d . . 1
H55 H 0.6609 0.0366 0.5474 0.081 Uiso 1 1 calc R . 1
C51 C 0.6050(7) -0.00423(10) 0.2234(4) 0.0684(15) Uani 1 1 d . . 1
H51 H 0.6750 -0.0127 0.2748 0.082 Uiso 1 1 calc R . 1
C10 C -1.0786(7) 0.23860(12) -0.4231(4) 0.0753(17) Uani 1 1 d . . 1
H10 H -1.0768 0.2204 -0.4094 0.090 Uiso 1 1 calc R . 1
C64 C 0.1339(7) 0.12165(16) 1.1489(6) 0.101(2) Uani 1 1 d . . 1
H64 H 0.0429 0.1257 1.1597 0.122 Uiso 1 1 calc R . 1
C52 C 0.3940(5) 0.02462(12) 0.1618(4) 0.0671(15) Uani 1 1 d . . 1
H52 H 0.3229 0.0363 0.1725 0.080 Uiso 1 1 calc R . 1
C27 C -0.5263(7) 0.49645(10) 0.3660(4) 0.0709(16) Uani 1 1 d . . 1
H27 H -0.5329 0.5144 0.3491 0.085 Uiso 1 1 calc R . 1
C57 C 0.4873(5) 0.06868(10) 0.7039(3) 0.0497(12) Uani 1 1 d . . 1
C66 C 0.1697(8) 0.13359(15) 1.0749(5) 0.100(2) Uani 1 1 d . . 1
H66 H 0.1044 0.1461 1.0365 0.120 Uiso 1 1 calc R . 1
C8 C -1.2089(7) 0.25061(16) -0.4745(4) 0.0767(18) Uani 1 1 d . . 1
H8 H -1.2965 0.2405 -0.4974 0.092 Uiso 1 1 calc R . 1
C47 C 0.5531(6) 0.10544(12) 0.4689(6) 0.101(2) Uani 1 1 d . . 1
H47 H 0.6347 0.0938 0.4812 0.121 Uiso 1 1 calc R . 1
C67 C 0.3667(6) 0.09730(11) 1.1897(3) 0.0632(14) Uani 1 1 d . . 1
H67 H 0.4336 0.0855 1.2306 0.076 Uiso 1 1 calc R . 1
C46 C 0.5505(6) 0.13031(12) 0.4351(6) 0.108(3) Uani 1 1 d . . 1
H46 H 0.6274 0.1388 0.4181 0.130 Uiso 1 1 calc R . 1
C54 C 0.6377(6) 0.02220(12) 0.4139(4) 0.0708(16) Uani 1 1 d . . 1
H54 H 0.7346 0.0170 0.4162 0.085 Uiso 1 1 calc R . 1
C65 C 0.2300(7) 0.10386(15) 1.2071(5) 0.089(2) Uani 1 1 d . . 1
H65 H 0.2057 0.0960 1.2583 0.106 Uiso 1 1 calc R . 1
C9 C -1.2135(6) 0.27692(16) -0.4927(4) 0.0857(19) Uani 1 1 d . . 1
H9 H -1.3043 0.2850 -0.5265 0.103 Uiso 1 1 calc R . 1
OW1 O 0.9520(10) -0.00985(18) 1.4356(6) 0.241(4) Uiso 1 1 d . A 1

loop_
_atom_site_aniso_label
_atom_site_aniso_U_11
_atom_site_aniso_U_22
_atom_site_aniso_U_33
_atom_site_aniso_U_23
_atom_site_aniso_U_13
_atom_site_aniso_U_12
Zn2 0.0567(3) 0.0376(3) 0.0296(2) -0.0046(2) 0.0167(2) 0.0052(2)
Zn1 0.0475(3) 0.0491(3) 0.0282(2) 0.0016(2) 0.0080(2) 0.0037(3)
O3 0.064(2) 0.051(2) 0.0379(16) -0.0098(15) 0.0151(15) -0.0122(17)
N2 0.0388(19) 0.036(2) 0.044(2) -0.0108(18) 0.0160(16) -0.0035(16)
O4 0.0562(18) 0.055(2) 0.0309(14) -0.0108(15) 0.0176(13) -0.0031(16)
O7 0.0528(19) 0.070(2) 0.0394(17) -0.0098(17) -0.0032(15) 0.0079(18)
O5 0.0440(18) 0.089(3) 0.0287(14) 0.0021(16) 0.0042(14) -0.0054(17)
N8 0.042(2) 0.072(3) 0.0308(18) -0.0106(19) 0.0019(16) 0.007(2)
N5 0.043(2) 0.042(2) 0.042(2) -0.0016(18) 0.0104(16) 0.0040(18)
O6 0.048(2) 0.130(4) 0.0443(18) -0.003(2) 0.0155(16) 0.010(2)
O2 0.105(3) 0.053(2) 0.0449(18) 0.0019(17) 0.0406(19) -0.005(2)
N1 0.060(2) 0.082(3) 0.0252(17) -0.0124(19) 0.0179(17) -0.028(2)
O1 0.095(3) 0.068(2) 0.075(2) -0.003(2) 0.059(2) -0.003(2)
C17 0.045(2) 0.047(3) 0.032(2) 0.000(2) 0.0179(19) 0.003(2)
N9 0.058(2) 0.051(2) 0.044(2) -0.004(2) 0.0138(19) 0.002(2)
N4 0.054(2) 0.040(2) 0.042(2) -0.0044(18) 0.0106(18) 0.0016(19)
C38 0.043(2) 0.046(3) 0.034(2) 0.000(2) 0.0125(19) 0.001(2)
N3 0.054(2) 0.036(2) 0.0380(19) -0.0098(17) 0.0220(17) 0.0008(18)
C21 0.055(3) 0.040(3) 0.050(3) -0.006(2) 0.028(2) -0.004(2)
C72 0.048(3) 0.059(3) 0.044(3) -0.015(3) -0.002(2) -0.005(2)
N10 0.062(3) 0.057(3) 0.054(2) -0.012(2) 0.024(2) 0.003(2)
C14 0.042(2) 0.040(3) 0.030(2) -0.0038(19) 0.0090(18) -0.005(2)
C19 0.039(2) 0.041(3) 0.032(2) -0.001(2) 0.0101(18) 0.007(2)
C20 0.044(2) 0.038(3) 0.033(2) -0.002(2) 0.0102(19) 0.007(2)
C69 0.048(3) 0.061(3) 0.045(3) -0.016(3) 0.005(2) 0.006(3)
C33 0.038(2) 0.042(3) 0.040(2) 0.002(2) 0.0096(19) 0.002(2)
C73 0.044(2) 0.055(3) 0.033(2) -0.012(2) -0.004(2) -0.005(2)
C15 0.043(2) 0.050(3) 0.036(2) -0.007(2) 0.0149(19) -0.008(2)
N6 0.044(2) 0.042(2) 0.077(3) 0.013(2) 0.018(2) 0.0037(19)
C24 0.034(2) 0.036(3) 0.056(3) -0.013(2) 0.020(2) -0.0039(19)
C1 0.064(3) 0.061(4) 0.034(2) -0.006(2) 0.022(2) -0.011(3)
C75 0.041(2) 0.049(3) 0.035(2) -0.002(2) 0.0068(19) -0.003(2)
C18 0.041(2) 0.046(3) 0.035(2) -0.003(2) 0.0095(19) -0.004(2)
C39 0.045(2) 0.045(3) 0.038(2) 0.003(2) 0.012(2) 0.001(2)
C56 0.057(3) 0.064(3) 0.049(3) -0.011(3) 0.017(2) -0.002(3)
N7 0.043(2) 0.049(2) 0.056(2) 0.011(2) 0.0130(18) 0.0085(19)
C32 0.047(3) 0.050(3) 0.049(3) -0.001(2) 0.006(2) -0.009(2)
C5 0.065(3) 0.055(3) 0.035(2) -0.010(2) 0.021(2) 0.001(3)
C3 0.065(3) 0.051(3) 0.033(2) 0.001(2) 0.017(2) 0.001(2)
C7 0.050(3) 0.066(3) 0.025(2) -0.008(2) 0.0128(19) -0.021(2)
C16 0.044(2) 0.056(3) 0.031(2) -0.002(2) 0.0151(19) -0.003(2)
C2 0.046(2) 0.050(3) 0.029(2) -0.005(2) 0.0087(19) -0.010(2)
C61 0.037(3) 0.103(5) 0.041(3) -0.013(3) 0.002(2) -0.013(3)
C35 0.040(2) 0.053(3) 0.046(2) 0.010(2) 0.017(2) 0.001(2)
C63 0.035(2) 0.057(3) 0.034(2) -0.002(2) 0.0028(19) 0.000(2)
C70 0.035(2) 0.052(3) 0.036(2) -0.008(2) 0.0048(19) 0.000(2)
C25 0.067(3) 0.034(3) 0.056(3) -0.012(2) 0.017(2) -0.004(2)
C44 0.040(2) 0.036(3) 0.061(3) 0.008(2) 0.012(2) 0.004(2)
C60 0.034(2) 0.063(3) 0.033(2) 0.003(2) 0.0032(18) -0.002(2)
C74 0.049(3) 0.048(3) 0.052(3) -0.008(2) 0.004(2) 0.001(2)
C6 0.060(3) 0.049(3) 0.044(2) 0.003(2) 0.018(2) -0.009(2)
C42 0.053(3) 0.059(3) 0.049(3) 0.010(3) 0.025(2) 0.007(3)
C48 0.060(3) 0.043(3) 0.054(3) -0.016(2) 0.019(3) -0.011(2)
C76 0.053(3) 0.058(3) 0.042(3) 0.004(3) 0.011(2) 0.002(3)
C43 0.053(3) 0.055(3) 0.061(3) 0.006(3) 0.032(2) 0.013(2)
C58 0.040(2) 0.059(3) 0.028(2) 0.003(2) 0.0053(19) -0.001(2)
C37 0.052(3) 0.049(3) 0.045(2) 0.007(2) 0.025(2) 0.008(2)
O8 0.085(3) 0.061(3) 0.102(3) 0.003(2) -0.006(2) 0.012(2)
C13 0.051(3) 0.051(3) 0.031(2) -0.008(2) 0.017(2) -0.012(2)
C29 0.042(2) 0.038(3) 0.062(3) -0.015(2) 0.019(2) -0.001(2)
C62 0.029(2) 0.069(3) 0.037(2) -0.001(2) 0.0094(18) -0.004(2)
C22 0.056(3) 0.044(3) 0.043(2) -0.003(2) 0.019(2) 0.004(2)
C34 0.048(3) 0.058(3) 0.052(3) 0.003(3) 0.024(2) 0.003(2)
C71 0.051(3) 0.052(3) 0.042(2) -0.014(2) 0.002(2) 0.006(2)
C59 0.035(2) 0.114(5) 0.046(3) 0.005(3) 0.013(2) -0.009(3)
C40 0.074(3) 0.048(3) 0.043(3) 0.002(2) 0.018(2) 0.008(3)
C28 0.067(3) 0.042(3) 0.053(3) -0.011(2) 0.017(2) -0.011(2)
C23 0.060(3) 0.040(3) 0.051(3) -0.001(2) 0.016(2) -0.001(2)
C4 0.047(3) 0.055(3) 0.046(2) -0.005(2) 0.020(2) -0.003(2)
C53 0.065(3) 0.047(3) 0.054(3) -0.008(3) 0.025(3) 0.001(3)
C49 0.099(4) 0.050(3) 0.070(4) -0.009(3) 0.037(3) 0.025(3)
C45 0.045(2) 0.047(3) 0.047(3) 0.008(2) 0.014(2) 0.004(2)
C36 0.055(3) 0.046(3) 0.048(3) 0.003(2) 0.024(2) -0.002(2)
C26 0.103(4) 0.046(3) 0.061(3) -0.008(3) 0.044(3) 0.003(3)
C12 0.065(3) 0.058(3) 0.054(3) 0.007(3) 0.022(3) 0.000(3)
C50 0.049(3) 0.102(5) 0.059(3) -0.019(3) 0.020(2) 0.006(3)
C68 0.069(4) 0.072(4) 0.071(4) -0.008(3) 0.006(3) 0.026(3)
C11 0.053(3) 0.072(4) 0.072(3) 0.007(3) 0.020(3) -0.006(3)
C41 0.076(3) 0.050(3) 0.042(3) 0.007(2) 0.011(2) 0.007(3)
C30 0.052(3) 0.044(3) 0.052(3) -0.004(2) 0.017(2) 0.002(2)
C31 0.059(3) 0.039(3) 0.050(3) -0.004(2) 0.009(2) -0.005(3)
C55 0.073(4) 0.079(4) 0.045(3) -0.004(3) 0.010(3) 0.023(3)
C51 0.104(4) 0.050(3) 0.056(3) 0.002(3) 0.031(3) 0.023(3)
C10 0.104(5) 0.059(4) 0.072(4) -0.010(3) 0.041(4) -0.032(4)
C64 0.064(4) 0.139(7) 0.099(5) -0.032(5) 0.021(4) 0.034(4)
C52 0.049(3) 0.092(4) 0.065(3) -0.026(3) 0.023(3) 0.004(3)
C27 0.115(5) 0.034(3) 0.076(4) -0.010(3) 0.048(3) -0.004(3)
C57 0.048(3) 0.066(3) 0.034(2) 0.003(2) 0.012(2) 0.004(2)
C66 0.084(5) 0.106(6) 0.097(5) -0.021(5) 0.009(4) 0.047(4)
C8 0.070(4) 0.105(5) 0.059(3) -0.020(4) 0.025(3) -0.043(4)
C47 0.047(3) 0.067(4) 0.190(7) 0.045(5) 0.039(4) 0.012(3)
C67 0.060(3) 0.074(4) 0.052(3) -0.007(3) 0.011(3) 0.008(3)
C46 0.043(3) 0.064(4) 0.221(8) 0.051(5) 0.044(4) 0.007(3)
C54 0.065(3) 0.089(4) 0.056(3) -0.010(3) 0.015(3) 0.026(3)
C65 0.068(4) 0.126(6) 0.080(4) -0.025(4) 0.035(3) -0.004(4)
C9 0.055(3) 0.126(6) 0.075(4) 0.018(4) 0.018(3) -0.005(4)

loop_
_atom_type_symbol
_atom_type_description
_atom_type_scat_dispersion_real
_atom_type_scat_dispersion_imag
_atom_type_scat_source
C C 0.0033 0.0016 'International Tables Vol C Tables 4.2.6.8 and 6.1.1.4'
H H 0.0000 0.0000 'International Tables Vol C Tables 4.2.6.8 and 6.1.1.4'
N N 0.0061 0.0033 'International Tables Vol C Tables 4.2.6.8 and 6.1.1.4'
O O 0.0106 0.0060 'International Tables Vol C Tables 4.2.6.8 and 6.1.1.4'
Zn Zn 0.2839 1.4301 'International Tables Vol C Tables 4.2.6.8 and 6.1.1.4'
Zn Zn 0.2839 1.4301 'International Tables Vol C Tables 4.2.6.8 and 6.1.1.4'

loop_
_geom_angle_atom_site_label_1
_geom_angle_atom_site_label_2
_geom_angle_atom_site_label_3
_geom_angle
_geom_angle_site_symmetry_1
_geom_angle_site_symmetry_3
O4 Zn2 O2 110.15(13) . 1_556
O4 Zn2 N3 120.04(13) . .
O2 Zn2 N3 95.48(14) 1_556 .
O4 Zn2 N4 108.23(13) . .
O2 Zn2 N4 113.04(15) 1_556 .
N3 Zn2 N4 109.57(15) . .
O5 Zn1 O7 109.95(13) . 1_454
O5 Zn1 N9 122.24(15) . .
O7 Zn1 N9 114.84(14) 1_454 .
O5 Zn1 N7 109.63(15) . .
O7 Zn1 N7 93.98(14) 1_454 .
N9 Zn1 N7 101.78(16) . .
C21 N2 C23 107.0(4) . .
C21 N2 C24 126.7(4) . .
C23 N2 C24 126.2(4) . .
C20 O4 Zn2 106.4(3) . .
C76 O7 Zn1 124.8(3) . 1_656
C57 O5 Zn1 113.3(3) . .
C63 N8 C69 119.3(3) . .
C63 N8 C70 116.4(3) . .
C69 N8 C70 119.4(3) . .
C30 N5 C32 106.1(4) . .
C30 N5 C33 124.4(4) . .
C32 N5 C33 129.5(4) . .
C1 O2 Zn2 115.8(3) . 1_554
C14 N1 C13 122.7(3) . .
C14 N1 C7 120.7(3) . .
C13 N1 C7 116.2(3) . .
C15 C17 C19 121.7(4) . .
C15 C17 H17 119.2 . .
C19 C17 H17 119.2 . .
C56 N9 C55 105.6(4) . .
C56 N9 Zn1 125.2(3) . .
C55 N9 Zn1 125.5(3) . .
C30 N4 C31 105.1(4) . .
C30 N4 Zn2 121.0(3) . .
C31 N4 Zn2 133.1(3) . .
C37 C38 C36 118.1(4) . .
C37 C38 C39 122.7(4) . .
C36 C38 C39 119.2(4) . .
C21 N3 C22 106.0(4) . .
C21 N3 Zn2 123.1(3) . .
C22 N3 Zn2 130.6(3) . .
N3 C21 N2 111.4(4) . .
N3 C21 H21 124.3 . .
N2 C21 H21 124.3 . .
C70 C72 C74 120.5(4) . .
C70 C72 H72 119.7 . .
C74 C72 H72 119.7 . .
C56 N10 C54 106.6(4) . .
C56 N10 C53 126.0(4) . .
C54 N10 C53 126.8(4) . .
N1 C14 C16 120.8(4) . .
N1 C14 C15 121.6(4) . .
C16 C14 C15 117.5(4) . .
C18 C19 C17 117.4(4) . .
C18 C19 C20 120.0(4) . .
C17 C19 C20 122.5(4) . .
O3 C20 O4 123.2(4) . .
O3 C20 C19 120.5(4) . .
O4 C20 C19 116.3(4) . .
C67 C69 C68 118.0(5) . .
C67 C69 N8 121.9(4) . .
C68 C69 N8 120.1(5) . .
C35 C33 C34 120.3(4) . .
C35 C33 N5 121.6(4) . .
C34 C33 N5 118.1(4) . .
C75 C73 C71 120.9(4) . .
C75 C73 H73 119.6 . .
C71 C73 H73 119.6 . .
C17 C15 C14 120.7(4) . .
C17 C15 H15 119.7 . .
C14 C15 H15 119.7 . .
C45 N6 C46 106.2(4) . .
C45 N6 C44 125.7(4) . .
C46 N6 C44 128.0(4) . .
C26 C24 C25 119.7(4) . .
C26 C24 N2 120.1(4) . .
C25 C24 N2 120.2(4) . .
O1 C1 O2 124.7(4) . .
O1 C1 C2 119.2(5) . .
O2 C1 C2 116.1(4) . .
C74 C75 C73 118.6(4) . .
C74 C75 C76 119.0(4) . .
C73 C75 C76 122.3(4) . .
C16 C18 C19 121.6(4) . .
C16 C18 H18 119.2 . .
C19 C18 H18 119.2 . .
C40 C39 C42 118.4(4) . .
C40 C39 C38 119.3(4) . .
C42 C39 C38 122.2(4) . .
N9 C56 N10 111.5(4) . .
N9 C56 H56 124.2 . .
N10 C56 H56 124.2 . .
C45 N7 C47 105.1(4) . .
C45 N7 Zn1 124.7(3) . .
C47 N7 Zn1 129.6(3) . .
C31 C32 N5 106.6(4) . .
C31 C32 H32 126.7 . .
N5 C32 H32 126.7 . .
C7 C5 C3 120.2(4) . .
C7 C5 H5 119.9 . .
C3 C5 H5 119.9 . .
C5 C3 C2 120.6(4) . .
C5 C3 H3 119.7 . .
C2 C3 H3 119.7 . .
C5 C7 C6 120.2(4) . .
C5 C7 N1 121.7(4) . .
C6 C7 N1 118.1(4) . .
C18 C16 C14 121.0(4) . .
C18 C16 H16 119.5 . .
C14 C16 H16 119.5 . .
C4 C2 C3 118.6(4) . .
C4 C2 C1 119.3(4) . .
C3 C2 C1 122.1(4) . .
C63 C61 C59 121.3(4) . .
C63 C61 H61 119.3 . .
C59 C61 H61 119.3 . .
C33 C35 C37 119.2(4) . .
C33 C35 H35 120.4 . .
C37 C35 H35 120.4 . .
C61 C63 C62 117.6(4) . .
C61 C63 N8 120.6(4) . .
C62 C63 N8 121.8(4) . .
C72 C70 C71 118.5(4) . .
C72 C70 N8 121.0(4) . .
C71 C70 N8 120.4(4) . .
C24 C25 C28 120.6(4) . .
C24 C25 H25 119.7 . .
C28 C25 H25 119.7 . .
C43 C44 C41 121.0(4) . .
C43 C44 N6 120.3(4) . .
C41 C44 N6 118.5(4) . .
C58 C60 C62 121.8(4) . .
C58 C60 H60 119.1 . .
C62 C60 H60 119.1 . .
C75 C74 C72 121.4(4) . .
C75 C74 H74 119.3 . .
C72 C74 H74 119.3 . .
C7 C6 C4 119.7(4) . .
C7 C6 H6 120.1 . .
C4 C6 H6 120.1 . .
C43 C42 C39 121.2(4) . .
C43 C42 H42 119.4 . .
C39 C42 H42 119.4 . .
C49 C48 C50 116.5(4) . .
C49 C48 C48 121.7(6) . 3_655
C50 C48 C48 121.7(6) . 3_655
O8 C76 O7 124.7(5) . .
O8 C76 C75 118.8(5) . .
O7 C76 C75 116.4(5) . .
C44 C43 C42 119.0(4) . .
C44 C43 H43 120.5 . .
C42 C43 H43 120.5 . .
C60 C58 C59 117.9(4) . .
C60 C58 C57 121.3(4) . .
C59 C58 C57 120.8(4) . .
C38 C37 C35 121.2(4) . .
C38 C37 H37 119.4 . .
C35 C37 H37 119.4 . .
C12 C13 C11 119.7(5) . .
C12 C13 N1 120.8(4) . .
C11 C13 N1 119.4(4) . .
C28 C29 C27 116.1(4) . .
C28 C29 C29 121.9(6) . 3_466
C27 C29 C29 122.0(5) . 3_466
C60 C62 C63 120.5(4) . .
C60 C62 H62 119.8 . .
C63 C62 H62 119.8 . .
C23 C22 N3 109.6(4) . .
C23 C22 H22 125.2 . .
N3 C22 H22 125.2 . .
C36 C34 C33 120.0(4) . .
C36 C34 H34 120.0 . .
C33 C34 H34 120.0 . .
C70 C71 C73 120.1(4) . .
C70 C71 H71 120.0 . .
C73 C71 H71 120.0 . .
C61 C59 C58 120.8(4) . .
C61 C59 H59 119.6 . .
C58 C59 H59 119.6 . .
C41 C40 C39 120.9(5) . .
C41 C40 H40 119.6 . .
C39 C40 H40 119.6 . .
C29 C28 C25 121.4(5) . .
C29 C28 H28 119.3 . .
C25 C28 H28 119.3 . .
C22 C23 N2 106.0(4) . .
C22 C23 H23 127.0 . .
N2 C23 H23 127.0 . .
C6 C4 C2 120.7(4) . .
C6 C4 H4 119.6 . .
C2 C4 H4 119.6 . .
C51 C53 C52 119.6(5) . .
C51 C53 N10 120.1(5) . .
C52 C53 N10 120.2(4) . .
C51 C49 C48 122.3(5) . .
C51 C49 H49 118.8 . .
C48 C49 H49 118.8 . .
N7 C45 N6 112.5(4) . .
N7 C45 H45 123.8 . .
N6 C45 H45 123.8 . .
C34 C36 C38 121.1(4) . .
C34 C36 H36 119.5 . .
C38 C36 H36 119.5 . .
C24 C26 C27 119.3(5) . .
C24 C26 H26 120.3 . .
C27 C26 H26 120.3 . .
C13 C12 C10 119.9(5) . .
C13 C12 H12 120.0 . .
C10 C12 H12 120.0 . .
C52 C50 C48 121.8(5) . .
C52 C50 H50 119.1 . .
C48 C50 H50 119.1 . .
C66 C68 C69 120.6(6) . .
C66 C68 H68 119.7 . .
C69 C68 H68 119.7 . .
C13 C11 C9 120.3(6) . .
C13 C11 H11 119.9 . .
C9 C11 H11 119.9 . .
C44 C41 C40 119.4(4) . .
C44 C41 H41 120.3 . .
C40 C41 H41 120.3 . .
N4 C30 N5 112.3(4) . .
N4 C30 H30 123.8 . .
N5 C30 H30 123.8 . .
C32 C31 N4 109.8(4) . .
C32 C31 H31 125.1 . .
N4 C31 H31 125.1 . .
C54 C55 N9 109.6(4) . .
C54 C55 H55 125.2 . .
N9 C55 H55 125.2 . .
C53 C51 C49 119.3(5) . .
C53 C51 H51 120.3 . .
C49 C51 H51 120.3 . .
C8 C10 C12 119.2(6) . .
C8 C10 H10 120.4 . .
C12 C10 H10 120.4 . .
C65 C64 C66 120.5(6) . .
C65 C64 H64 119.8 . .
C66 C64 H64 119.8 . .
C50 C52 C53 120.3(5) . .
C50 C52 H52 119.8 . .
C53 C52 H52 119.8 . .
C26 C27 C29 122.9(5) . .
C26 C27 H27 118.5 . .
C29 C27 H27 118.5 . .
O6 C57 O5 124.1(4) . .
O6 C57 C58 120.4(4) . .
O5 C57 C58 115.5(4) . .
C64 C66 C68 120.5(6) . .
C64 C66 H66 119.8 . .
C68 C66 H66 119.8 . .
C9 C8 C10 120.9(6) . .
C9 C8 H8 119.6 . .
C10 C8 H8 119.6 . .
C46 C47 N7 109.7(5) . .
C46 C47 H47 125.2 . .
N7 C47 H47 125.2 . .
C69 C67 C65 120.5(5) . .
C69 C67 H67 119.8 . .
C65 C67 H67 119.8 . .
C47 C46 N6 106.5(5) . .
C47 C46 H46 126.8 . .
N6 C46 H46 126.8 . .
C55 C54 N10 106.7(5) . .
C55 C54 H54 126.6 . .
N10 C54 H54 126.7 . .
C64 C65 C67 119.9(6) . .
C64 C65 H65 120.1 . .
C67 C65 H65 120.1 . .
C8 C9 C11 119.9(6) . .
C8 C9 H9 120.1 . .
C11 C9 H9 120.1 . .

loop_
_geom_bond_atom_site_label_1
_geom_bond_atom_site_label_2
_geom_bond_distance
_geom_bond_site_symmetry_2
Zn2 O4 1.951(3) .
Zn2 O2 1.975(3) 1_556
Zn2 N3 2.008(4) .
Zn2 N4 2.030(4) .
Zn1 O5 1.908(3) .
Zn1 O7 1.965(3) 1_454
Zn1 N9 2.004(4) .
Zn1 N7 2.025(4) .
O3 C20 1.231(5) .
N2 C21 1.340(5) .
N2 C23 1.377(5) .
N2 C24 1.437(5) .
O4 C20 1.283(5) .
O7 C76 1.252(5) .
O7 Zn1 1.965(3) 1_656
O5 C57 1.282(5) .
N8 C63 1.410(5) .
N8 C69 1.420(6) .
N8 C70 1.435(5) .
N5 C30 1.344(5) .
N5 C32 1.376(6) .
N5 C33 1.429(5) .
O6 C57 1.231(5) .
O2 C1 1.273(6) .
O2 Zn2 1.975(3) 1_554
N1 C14 1.379(5) .
N1 C13 1.428(5) .
N1 C7 1.438(5) .
O1 C1 1.235(6) .
C17 C15 1.374(5) .
C17 C19 1.388(6) .
C17 H17 0.9300 .
N9 C56 1.309(5) .
N9 C55 1.375(6) .
N4 C30 1.306(6) .
N4 C31 1.378(6) .
C38 C37 1.387(6) .
C38 C36 1.398(6) .
C38 C39 1.481(6) .
N3 C21 1.311(5) .
N3 C22 1.369(5) .
C21 H21 0.9300 .
C72 C70 1.378(6) .
C72 C74 1.380(6) .
C72 H72 0.9300 .
N10 C56 1.343(6) .
N10 C54 1.369(6) .
N10 C53 1.435(6) .
C14 C16 1.395(5) .
C14 C15 1.398(5) .
C19 C18 1.386(5) .
C19 C20 1.493(5) .
C69 C67 1.374(7) .
C69 C68 1.403(7) .
C33 C35 1.377(6) .
C33 C34 1.388(6) .
C73 C75 1.373(6) .
C73 C71 1.390(6) .
C73 H73 0.9300 .
C15 H15 0.9300 .
N6 C45 1.333(5) .
N6 C46 1.371(6) .
N6 C44 1.443(5) .
C24 C26 1.369(6) .
C24 C25 1.370(6) .
C1 C2 1.499(6) .
C75 C74 1.363(6) .
C75 C76 1.520(6) .
C18 C16 1.371(5) .
C18 H18 0.9300 .
C39 C40 1.385(6) .
C39 C42 1.386(6) .
C56 H56 0.9300 .
N7 C45 1.300(5) .
N7 C47 1.374(6) .
C32 C31 1.341(6) .
C32 H32 0.9300 .
C5 C7 1.372(6) .
C5 C3 1.378(6) .
C5 H5 0.9300 .
C3 C2 1.387(6) .
C3 H3 0.9300 .
C7 C6 1.375(6) .
C16 H16 0.9300 .
C2 C4 1.386(6) .
C61 C63 1.380(6) .
C61 C59 1.381(6) .
C61 H61 0.9300 .
C35 C37 1.390(6) .
C35 H35 0.9300 .
C63 C62 1.399(5) .
C70 C71 1.385(6) .
C25 C28 1.389(6) .
C25 H25 0.9300 .
C44 C43 1.372(6) .
C44 C41 1.377(6) .
C60 C58 1.374(5) .
C60 C62 1.375(5) .
C60 H60 0.9300 .
C74 H74 0.9300 .
C6 C4 1.384(6) .
C6 H6 0.9300 .
C42 C43 1.384(6) .
C42 H42 0.9300 .
C48 C49 1.388(7) .
C48 C50 1.389(6) .
C48 C48 1.509(9) 3_655
C76 O8 1.241(6) .
C43 H43 0.9300 .
C58 C59 1.386(6) .
C58 C57 1.502(6) .
C37 H37 0.9300 .
C13 C12 1.356(6) .
C13 C11 1.357(6) .
C29 C28 1.385(6) .
C29 C27 1.395(7) .
C29 C29 1.493(8) 3_466
C62 H62 0.9300 .
C22 C23 1.350(6) .
C22 H22 0.9300 .
C34 C36 1.364(6) .
C34 H34 0.9300 .
C71 H71 0.9300 .
C59 H59 0.9300 .
C40 C41 1.380(6) .
C40 H40 0.9300 .
C28 H28 0.9300 .
C23 H23 0.9300 .
C4 H4 0.9300 .
C53 C51 1.368(6) .
C53 C52 1.386(7) .
C49 C51 1.379(7) .
C49 H49 0.9300 .
C45 H45 0.9300 .
C36 H36 0.9300 .
C26 C27 1.376(7) .
C26 H26 0.9300 .
C12 C10 1.397(7) .
C12 H12 0.9300 .
C50 C52 1.359(6) .
C50 H50 0.9300 .
C68 C66 1.378(8) .
C68 H68 0.9300 .
C11 C9 1.382(8) .
C11 H11 0.9300 .
C41 H41 0.9300 .
C30 H30 0.9300 .
C31 H31 0.9300 .
C55 C54 1.338(6) .
C55 H55 0.9300 .
C51 H51 0.9300 .
C10 C8 1.354(8) .
C10 H10 0.9300 .
C64 C65 1.359(9) .
C64 C66 1.361(10) .
C64 H64 0.9300 .
C52 H52 0.9300 .
C27 H27 0.9300 .
C66 H66 0.9300 .
C8 C9 1.342(8) .
C8 H8 0.9300 .
C47 C46 1.337(8) .
C47 H47 0.9300 .
C67 C65 1.411(7) .
C67 H67 0.9300 .
C46 H46 0.9300 .
C54 H54 0.9300 .
C65 H65 0.9300 .
C9 H9 0.9300 .

loop_
_geom_torsion_atom_site_label_1
_geom_torsion_atom_site_label_2
_geom_torsion_atom_site_label_3
_geom_torsion_atom_site_label_4
_geom_torsion
_geom_torsion_site_symmetry_1
O2 Zn2 O4 C20 173.3(3) 1_556
N3 Zn2 O4 C20 64.0(3) .
N4 Zn2 O4 C20 -62.7(3) .
O7 Zn1 O5 C57 -155.2(3) 1_454
N9 Zn1 O5 C57 65.6(4) .
N7 Zn1 O5 C57 -53.2(4) .
O5 Zn1 N9 C56 150.8(4) .
O7 Zn1 N9 C56 13.3(5) 1_454
N7 Zn1 N9 C56 -86.7(4) .
O5 Zn1 N9 C55 -54.3(4) .
O7 Zn1 N9 C55 168.3(4) 1_454
N7 Zn1 N9 C55 68.2(4) .
O4 Zn2 N4 C30 -59.1(4) .
O2 Zn2 N4 C30 63.2(4) 1_556
N3 Zn2 N4 C30 168.3(3) .
O4 Zn2 N4 C31 109.4(4) .
O2 Zn2 N4 C31 -128.4(4) 1_556
N3 Zn2 N4 C31 -23.2(4) .
O4 Zn2 N3 C21 137.8(3) .
O2 Zn2 N3 C21 20.7(4) 1_556
N4 Zn2 N3 C21 -96.2(3) .
O4 Zn2 N3 C22 -49.8(4) .
O2 Zn2 N3 C22 -166.9(4) 1_556
N4 Zn2 N3 C22 76.3(4) .
C22 N3 C21 N2 -0.4(5) .
Zn2 N3 C21 N2 173.6(3) .
C23 N2 C21 N3 0.7(5) .
C24 N2 C21 N3 -175.3(4) .
C13 N1 C14 C16 -178.0(4) .
C7 N1 C14 C16 -6.5(7) .
C13 N1 C14 C15 3.7(7) .
C7 N1 C14 C15 175.2(4) .
C15 C17 C19 C18 -1.8(6) .
C15 C17 C19 C20 177.1(4) .
Zn2 O4 C20 O3 -4.8(5) .
Zn2 O4 C20 C19 176.6(3) .
C18 C19 C20 O3 11.0(6) .
C17 C19 C20 O3 -167.9(4) .
C18 C19 C20 O4 -170.3(4) .
C17 C19 C20 O4 10.7(6) .
C63 N8 C69 C67 130.1(5) .
C70 N8 C69 C67 -24.3(7) .
C63 N8 C69 C68 -48.9(6) .
C70 N8 C69 C68 156.7(5) .
C30 N5 C33 C35 149.5(4) .
C32 N5 C33 C35 -34.0(6) .
C30 N5 C33 C34 -30.8(6) .
C32 N5 C33 C34 145.7(4) .
C19 C17 C15 C14 0.6(7) .
N1 C14 C15 C17 -179.9(4) .
C16 C14 C15 C17 1.8(6) .
C21 N2 C24 C26 -172.5(4) .
C23 N2 C24 C26 12.3(6) .
C21 N2 C24 C25 9.5(6) .
C23 N2 C24 C25 -165.7(4) .
Zn2 O2 C1 O1 0.1(6) 1_554
Zn2 O2 C1 C2 179.0(3) 1_554
C71 C73 C75 C74 1.2(7) .
C71 C73 C75 C76 178.6(4) .
C17 C19 C18 C16 0.6(6) .
C20 C19 C18 C16 -178.4(4) .
C37 C38 C39 C40 142.3(5) .
C36 C38 C39 C40 -35.1(6) .
C37 C38 C39 C42 -40.7(6) .
C36 C38 C39 C42 141.9(4) .
C55 N9 C56 N10 -0.3(6) .
Zn1 N9 C56 N10 158.7(3) .
C54 N10 C56 N9 0.2(6) .
C53 N10 C56 N9 -171.5(4) .
O5 Zn1 N7 C45 -87.9(4) .
O7 Zn1 N7 C45 24.9(4) 1_454
N9 Zn1 N7 C45 141.3(4) .
O5 Zn1 N7 C47 102.0(5) .
O7 Zn1 N7 C47 -145.2(5) 1_454
N9 Zn1 N7 C47 -28.8(5) .
C30 N5 C32 C31 0.2(5) .
C33 N5 C32 C31 -176.9(4) .
C7 C5 C3 C2 0.0(7) .
C3 C5 C7 C6 -0.1(7) .
C3 C5 C7 N1 -180.0(4) .
C14 N1 C7 C5 -69.4(6) .
C13 N1 C7 C5 102.6(5) .
C14 N1 C7 C6 110.8(5) .
C13 N1 C7 C6 -77.2(5) .
C19 C18 C16 C14 2.0(7) .
N1 C14 C16 C18 178.6(4) .
C15 C14 C16 C18 -3.1(6) .
C5 C3 C2 C4 0.5(6) .
C5 C3 C2 C1 178.3(4) .
O1 C1 C2 C4 -0.1(6) .
O2 C1 C2 C4 -179.0(4) .
O1 C1 C2 C3 -177.9(4) .
O2 C1 C2 C3 3.2(6) .
C34 C33 C35 C37 -2.6(6) .
N5 C33 C35 C37 177.1(4) .
C59 C61 C63 C62 -1.1(8) .
C59 C61 C63 N8 177.5(5) .
C69 N8 C63 C61 158.2(5) .
C70 N8 C63 C61 -46.6(6) .
C69 N8 C63 C62 -23.3(7) .
C70 N8 C63 C62 131.9(5) .
C74 C72 C70 C71 -0.3(7) .
C74 C72 C70 N8 180.0(4) .
C63 N8 C70 C72 -38.6(6) .
C69 N8 C70 C72 116.5(5) .
C63 N8 C70 C71 141.6(4) .
C69 N8 C70 C71 -63.2(6) .
C26 C24 C25 C28 -0.3(7) .
N2 C24 C25 C28 177.7(4) .
C45 N6 C44 C43 -116.9(5) .
C46 N6 C44 C43 59.7(8) .
C45 N6 C44 C41 58.3(6) .
C46 N6 C44 C41 -125.1(6) .
C73 C75 C74 C72 -0.5(7) .
C76 C75 C74 C72 -178.0(4) .
C70 C72 C74 C75 0.0(7) .
C5 C7 C6 C4 -0.2(6) .
N1 C7 C6 C4 179.6(4) .
C40 C39 C42 C43 2.7(7) .
C38 C39 C42 C43 -174.3(4) .
Zn1 O7 C76 O8 16.4(7) 1_656
Zn1 O7 C76 C75 -161.2(3) 1_656
C74 C75 C76 O8 -12.6(7) .
C73 C75 C76 O8 170.0(5) .
C74 C75 C76 O7 165.2(4) .
C73 C75 C76 O7 -12.2(7) .
C41 C44 C43 C42 -0.5(7) .
N6 C44 C43 C42 174.7(4) .
C39 C42 C43 C44 -0.9(7) .
C62 C60 C58 C59 -2.3(7) .
C62 C60 C58 C57 178.5(4) .
C36 C38 C37 C35 1.7(6) .
C39 C38 C37 C35 -175.6(4) .
C33 C35 C37 C38 0.8(7) .
C14 N1 C13 C12 -83.2(6) .
C7 N1 C13 C12 105.0(5) .
C14 N1 C13 C11 99.2(5) .
C7 N1 C13 C11 -72.7(6) .
C58 C60 C62 C63 1.5(7) .
C61 C63 C62 C60 0.2(7) .
N8 C63 C62 C60 -178.3(4) .
C21 N3 C22 C23 0.0(5) .
Zn2 N3 C22 C23 -173.4(3) .
C35 C33 C34 C36 1.8(7) .
N5 C33 C34 C36 -177.9(4) .
C72 C70 C71 C73 1.0(7) .
N8 C70 C71 C73 -179.2(4) .
C75 C73 C71 C70 -1.5(7) .
C63 C61 C59 C58 0.2(9) .
C60 C58 C59 C61 1.5(8) .
C57 C58 C59 C61 -179.4(5) .
C42 C39 C40 C41 -3.1(7) .
C38 C39 C40 C41 174.0(4) .
C27 C29 C28 C25 1.4(7) .
C29 C29 C28 C25 -177.4(5) 3_466
C24 C25 C28 C29 -1.0(7) .
N3 C22 C23 N2 0.4(5) .
C21 N2 C23 C22 -0.6(5) .
C24 N2 C23 C22 175.3(4) .
C7 C6 C4 C2 0.7(6) .
C3 C2 C4 C6 -0.8(6) .
C1 C2 C4 C6 -178.7(4) .
C56 N10 C53 C51 -159.2(5) .
C54 N10 C53 C51 30.9(8) .
C56 N10 C53 C52 24.7(8) .
C54 N10 C53 C52 -145.3(6) .
C50 C48 C49 C51 1.0(8) .
C48 C48 C49 C51 178.2(6) 3_655
C47 N7 C45 N6 -0.9(6) .
Zn1 N7 C45 N6 -173.1(3) .
C46 N6 C45 N7 2.2(6) .
C44 N6 C45 N7 179.4(4) .
C33 C34 C36 C38 0.8(7) .
C37 C38 C36 C34 -2.5(6) .
C39 C38 C36 C34 175.0(4) .
C25 C24 C26 C27 1.1(8) .
N2 C24 C26 C27 -176.9(4) .
C11 C13 C12 C10 1.4(7) .
N1 C13 C12 C10 -176.3(4) .
C49 C48 C50 C52 1.3(8) .
C48 C48 C50 C52 -175.9(6) 3_655
C67 C69 C68 C66 -3.4(8) .
N8 C69 C68 C66 175.7(5) .
C12 C13 C11 C9 -1.0(7) .
N1 C13 C11 C9 176.7(5) .
C43 C44 C41 C40 0.0(7) .
N6 C44 C41 C40 -175.2(4) .
C39 C40 C41 C44 1.8(7) .
C31 N4 C30 N5 -0.4(5) .
Zn2 N4 C30 N5 170.9(3) .
C32 N5 C30 N4 0.2(5) .
C33 N5 C30 N4 177.4(4) .
N5 C32 C31 N4 -0.4(5) .
C30 N4 C31 C32 0.5(5) .
Zn2 N4 C31 C32 -169.3(3) .
C56 N9 C55 C54 0.4(6) .
Zn1 N9 C55 C54 -158.6(4) .
C52 C53 C51 C49 2.6(8) .
N10 C53 C51 C49 -173.5(5) .
C48 C49 C51 C53 -3.0(9) .
C13 C12 C10 C8 -0.1(8) .
C48 C50 C52 C53 -1.6(9) .
C51 C53 C52 C50 -0.4(8) .
N10 C53 C52 C50 175.7(5) .
C24 C26 C27 C29 -0.6(9) .
C28 C29 C27 C26 -0.6(8) .
C29 C29 C27 C26 178.2(5) 3_466
Zn1 O5 C57 O6 -19.2(6) .
Zn1 O5 C57 C58 159.8(3) .
C60 C58 C57 O6 -173.9(5) .
C59 C58 C57 O6 6.9(7) .
C60 C58 C57 O5 7.1(7) .
C59 C58 C57 O5 -172.1(5) .
C65 C64 C66 C68 1.7(11) .
C69 C68 C66 C64 0.7(10) .
C12 C10 C8 C9 -1.5(9) .
C45 N7 C47 C46 -0.7(8) .
Zn1 N7 C47 C46 170.9(5) .
C68 C69 C67 C65 3.9(8) .
N8 C69 C67 C65 -175.2(5) .
N7 C47 C46 N6 2.0(9) .
C45 N6 C46 C47 -2.5(8) .
C44 N6 C46 C47 -179.6(6) .
N9 C55 C54 N10 -0.3(7) .
C56 N10 C54 C55 0.1(6) .
C53 N10 C54 C55 171.6(5) .
C66 C64 C65 C67 -1.2(10) .
C69 C67 C65 C64 -1.7(9) .
C10 C8 C9 C11 1.9(9) .
C13 C11 C9 C8 -0.6(9) .
